data_4326632
loop_
_publ_author_name
'Irene Bassanetti'
'Luciano Marchi\`o'

_publ_contact_author_address
;
Departimento di Chimica GIAF
Universit\`a di Parma
via Usberti 17/a, 43100, Parma, Italy
;
_publ_contact_author_email marchio@unipr.it
_publ_contact_author_fax '0039 0521 905557'
_publ_contact_author_name 'Dr. Luciano Marchi\`o'
_publ_contact_author_phone '0039 0521 905419'
_publ_section_title
;
 Structural Variability in Ag(I) and Cu(I) Coordination Polymers with
 Thioether-Functionalized Bis(pyrazolyl)methane Ligands
;
_journal_name_full 'Inorganic Chemistry'
_journal_page_first 10786
_journal_page_last 10797
_journal_paper_doi 10.1021/ic201338w
_journal_volume 50
_journal_year 2011
_chemical_formula_moiety 'C38 H32 Ag2 N8 S2 2+, 2(B F4 1-)'
_chemical_formula_sum 'C38 H32 Ag2 B2 F8 N8 S2'
_chemical_formula_weight 1054.20
_chemical_name_systematic
;
 ?
;
_space_group_IT_number 14
_symmetry_cell_setting monoclinic
_symmetry_space_group_name_Hall '-P 2yab'
_symmetry_space_group_name_H-M 'P 1 21/a 1'
_atom_sites_solution_hydrogens geom
_atom_sites_solution_primary direct
_atom_sites_solution_secondary difmap
_audit_creation_method SHELXL-97
_cell_angle_alpha 90.00
_cell_angle_beta 118.776(1)
_cell_angle_gamma 90.00
_cell_formula_units_Z 4
_cell_length_a 21.368(1)
_cell_length_b 10.170(1)
_cell_length_c 21.555(2)
_cell_measurement_reflns_used 32637
_cell_measurement_temperature 293(2)
_cell_measurement_theta_max 28.37
_cell_measurement_theta_min 2.16
_cell_volume 4105.7(6)
_computing_cell_refinement Saint
_computing_data_collection Smart
_computing_data_reduction Saint
_computing_structure_refinement 'SHELXL-97 (Sheldrick, 1997)'
_computing_structure_solution Sir2004
_diffrn_ambient_temperature 293(2)
_diffrn_measured_fraction_theta_full 0.999
_diffrn_measured_fraction_theta_max 0.999
_diffrn_measurement_device_type 'Bruker Smart APEXII CCD'
_diffrn_measurement_method 'theta & omega scan'
_diffrn_radiation_monochromator graphite
_diffrn_radiation_source 'fine-focus sealed tube'
_diffrn_radiation_type MoK\a
_diffrn_radiation_wavelength 0.71073
_diffrn_reflns_av_R_equivalents 0.0400
_diffrn_reflns_av_sigmaI/netI 0.0282
_diffrn_reflns_limit_h_max 28
_diffrn_reflns_limit_h_min -28
_diffrn_reflns_limit_k_max 13
_diffrn_reflns_limit_k_min -13
_diffrn_reflns_limit_l_max 28
_diffrn_reflns_limit_l_min -28
_diffrn_reflns_number 56570
_diffrn_reflns_theta_full 28.37
_diffrn_reflns_theta_max 28.37
_diffrn_reflns_theta_min 2.16
_diffrn_standards_decay_% none
_exptl_absorpt_coefficient_mu 1.132
_exptl_absorpt_correction_T_max 1.000
_exptl_absorpt_correction_T_min 0.721
_exptl_absorpt_correction_type multi-scan
_exptl_absorpt_process_details SADABS
_exptl_crystal_colour colorless
_exptl_crystal_density_diffrn 1.705
_exptl_crystal_description block
_exptl_crystal_F_000 2096
_exptl_crystal_size_max 0.47
_exptl_crystal_size_mid 0.32
_exptl_crystal_size_min 0.13
_refine_diff_density_max 2.945
_refine_diff_density_min -2.319
_refine_diff_density_rms 0.087
_refine_ls_extinction_method none
_refine_ls_goodness_of_fit_ref 1.044
_refine_ls_hydrogen_treatment constr
_refine_ls_matrix_type full
_refine_ls_number_parameters 597
_refine_ls_number_reflns 10270
_refine_ls_number_restraints 18
_refine_ls_restrained_S_all 1.052
_refine_ls_R_factor_all 0.0843
_refine_ls_R_factor_gt 0.0554
_refine_ls_shift/su_max 0.001
_refine_ls_shift/su_mean 0.000
_refine_ls_structure_factor_coef Fsqd
_refine_ls_weighting_details 'calc w=1/[\s^2^(Fo^2^)+(0.0513P)^2^+9.5299P] where P=(Fo^2^+2Fc^2^)/3'
_refine_ls_weighting_scheme calc
_refine_ls_wR_factor_gt 0.1314
_refine_ls_wR_factor_ref 0.1494
_reflns_number_gt 7027
_reflns_number_total 10270
_reflns_threshold_expression >2sigma(I)
_cod_data_source_file ic201338w_si_001_01.cif
_cod_data_source_block ib118
_cod_database_code 4326632

loop_
_symmetry_equiv_pos_as_xyz
'x, y, z'
'-x+1/2, y+1/2, -z'
'-x, -y, -z'
'x-1/2, -y-1/2, z'

loop_
_atom_site_label
_atom_site_type_symbol
_atom_site_fract_x
_atom_site_fract_y
_atom_site_fract_z
_atom_site_U_iso_or_equiv
_atom_site_adp_type
_atom_site_occupancy
_atom_site_symmetry_multiplicity
_atom_site_calc_flag
_atom_site_refinement_flags
_atom_site_disorder_assembly
_atom_site_disorder_group
Ag2 Ag 0.45334(2) 0.23530(5) 0.20045(2) 0.06458(14) Uani 1 1 d . . .
Ag1 Ag 0.22690(3) 0.43682(6) 0.25989(3) 0.08924(19) Uani 1 1 d . . .
S13 S 0.49454(6) 0.40620(11) 0.29748(6) 0.0465(2) Uani 1 1 d . . .
S16 S 0.18809(5) 0.23227(11) 0.18743(7) 0.0540(3) Uani 1 1 d . . .
C26 C 0.0573(2) 0.1172(4) 0.1448(2) 0.0394(8) Uani 1 1 d . . .
N14 N 0.04784(16) 0.3602(3) 0.12865(16) 0.0390(7) Uani 1 1 d . . .
C46 C 0.0422(3) -0.0929(5) 0.1875(3) 0.0590(12) Uani 1 1 d . . .
H46 H 0.0124 -0.1614 0.1855 0.071 Uiso 1 1 calc R . .
N15 N -0.04997(18) 0.2262(4) 0.05021(18) 0.0490(8) Uani 1 1 d . . .
C32 C 0.3684(3) 0.6357(5) 0.2025(3) 0.0572(12) Uani 1 1 d . . .
H32 H 0.3995 0.7064 0.2133 0.069 Uiso 1 1 calc R . .
C14 C 0.0698(2) 0.5048(5) 0.2075(2) 0.0535(11) Uani 1 1 d . . .
H14 H 0.0736 0.5485 0.2471 0.064 Uiso 1 1 calc R . .
C34 C 0.0757(2) 0.4631(4) 0.1109(2) 0.0479(10) Uani 1 1 d . . .
H34 H 0.0830 0.4684 0.0718 0.058 Uiso 1 1 calc R . .
N12 N 0.35775(18) 0.5628(3) 0.24916(19) 0.0449(8) Uani 1 1 d . . .
C35 C -0.0867(3) 0.2073(5) -0.0201(2) 0.0629(13) Uani 1 1 d . . .
H35 H -0.0678 0.1962 -0.0506 0.076 Uiso 1 1 calc R . .
N22 N 0.3091(2) 0.4665(4) 0.2159(2) 0.0565(10) Uani 1 1 d . . .
N11 N 0.34374(19) 0.6543(4) 0.3440(2) 0.0519(9) Uani 1 1 d . . .
C63 C 0.4879(2) 0.2542(5) 0.3994(2) 0.0513(10) Uani 1 1 d . . .
H63 H 0.5196 0.1994 0.3938 0.062 Uiso 1 1 calc R . .
C76 C 0.13087(19) 0.1073(4) 0.1907(2) 0.0410(8) Uani 1 1 d . . .
N24 N 0.04369(18) 0.3849(4) 0.18879(18) 0.0458(8) Uani 1 1 d . . .
C96 C 0.2600(3) 0.0952(5) 0.1346(3) 0.0644(13) Uani 1 1 d . . .
H96 H 0.2192 0.1067 0.0911 0.077 Uiso 1 1 calc R . .
C73 C 0.4629(2) 0.3670(4) 0.3589(2) 0.0416(8) Uani 1 1 d . . .
C16 C 0.0270(2) 0.2328(4) 0.0937(2) 0.0419(9) Uani 1 1 d . . .
H16 H 0.0472 0.2272 0.0615 0.050 Uiso 1 1 calc R . .
C24 C 0.0911(3) 0.5580(4) 0.1608(3) 0.0542(11) Uani 1 1 d . . .
H24 H 0.1114 0.6401 0.1633 0.065 Uiso 1 1 calc R . .
C36 C 0.0141(2) 0.0141(4) 0.1433(2) 0.0482(10) Uani 1 1 d . . .
H36 H -0.0346 0.0171 0.1120 0.058 Uiso 1 1 calc R . .
C53 C 0.4657(3) 0.2227(5) 0.4483(3) 0.0626(13) Uani 1 1 d . . .
H53 H 0.4816 0.1460 0.4750 0.075 Uiso 1 1 calc R . .
C56 C 0.1138(3) -0.0989(5) 0.2345(3) 0.0573(11) Uani 1 1 d . . .
H56 H 0.1324 -0.1696 0.2654 0.069 Uiso 1 1 calc R . .
N21 N 0.27898(19) 0.6085(4) 0.3317(2) 0.0594(10) Uani 1 1 d . . .
C11 C 0.2579(3) 0.6910(7) 0.3655(3) 0.0805(18) Uani 1 1 d . . .
H11 H 0.2148 0.6847 0.3661 0.097 Uiso 1 1 calc R . .
C116 C 0.3785(3) 0.0136(5) 0.2018(3) 0.0681(15) Uani 1 1 d . . .
H116 H 0.4174 -0.0312 0.2039 0.082 Uiso 1 1 calc R . .
C31 C 0.3631(3) 0.7613(6) 0.3855(3) 0.0773(16) Uani 1 1 d . . .
H31 H 0.4054 0.8083 0.4016 0.093 Uiso 1 1 calc R . .
C33 C 0.3959(3) 0.4178(6) 0.4179(3) 0.0623(13) Uani 1 1 d . . .
H33 H 0.3660 0.4739 0.4256 0.075 Uiso 1 1 calc R . .
C136 C 0.3241(2) 0.1288(5) 0.2600(3) 0.0641(13) Uani 1 1 d . . .
H136 H 0.3266 0.1629 0.3012 0.077 Uiso 1 1 calc R . .
C106 C 0.3186(3) 0.0299(6) 0.1387(3) 0.0770(16) Uani 1 1 d . . .
H106 H 0.3170 -0.0033 0.0977 0.092 Uiso 1 1 calc R . .
C86 C 0.2630(2) 0.1433(4) 0.1959(2) 0.0466(9) Uani 1 1 d . . .
C66 C 0.1584(2) 0.0009(5) 0.2356(3) 0.0555(11) Uani 1 1 d . . .
H66 H 0.2071 -0.0037 0.2668 0.067 Uiso 1 1 calc R . .
C13 C 0.3907(2) 0.5797(4) 0.3253(2) 0.0446(9) Uani 1 1 d . . .
H13 H 0.4336 0.6332 0.3394 0.053 Uiso 1 1 calc R . .
C23 C 0.4152(2) 0.4505(4) 0.3663(2) 0.0442(9) Uani 1 1 d . . .
C126 C 0.3817(3) 0.0629(6) 0.2623(3) 0.0752(16) Uani 1 1 d . . .
H126 H 0.4230 0.0519 0.3054 0.090 Uiso 1 1 calc R . .
C43 C 0.4198(3) 0.3056(6) 0.4572(3) 0.0707(15) Uani 1 1 d . . .
H43 H 0.4050 0.2852 0.4901 0.085 Uiso 1 1 calc R . .
C22 C 0.3251(3) 0.5865(6) 0.1371(3) 0.0700(15) Uani 1 1 d . . .
H22 H 0.3204 0.6163 0.0943 0.084 Uiso 1 1 calc R . .
N25 N -0.09396(18) 0.2384(4) 0.0794(2) 0.0553(9) Uani 1 1 d . . .
C133 C 0.6247(3) 0.2798(5) 0.3507(3) 0.0621(12) Uani 1 1 d . . .
H133 H 0.6006 0.2112 0.3198 0.075 Uiso 1 1 calc R . .
C93 C 0.6239(3) 0.4899(6) 0.3999(3) 0.0765(16) Uani 1 1 d . . .
H93 H 0.5992 0.5645 0.4008 0.092 Uiso 1 1 calc R . .
C83 C 0.5887(2) 0.3886(5) 0.3539(2) 0.0480(10) Uani 1 1 d . . .
C123 C 0.6985(3) 0.2742(8) 0.3950(4) 0.090(2) Uani 1 1 d . . .
H123 H 0.7241 0.2024 0.3924 0.108 Uiso 1 1 calc R . .
C103 C 0.6970(4) 0.4793(9) 0.4450(4) 0.103(2) Uani 1 1 d . . .
H103 H 0.7211 0.5457 0.4775 0.123 Uiso 1 1 calc R . .
C25 C -0.1573(3) 0.2075(6) -0.0380(3) 0.0765(16) Uani 1 1 d . . .
H25 H -0.1962 0.1966 -0.0829 0.092 Uiso 1 1 calc R . .
C15 C -0.1591(2) 0.2274(6) 0.0244(3) 0.0668(14) Uani 1 1 d . . .
H15 H -0.2009 0.2325 0.0277 0.080 Uiso 1 1 calc R . .
C12 C 0.2896(3) 0.4831(6) 0.1475(3) 0.0673(14) Uani 1 1 d . . .
H12 H 0.2561 0.4310 0.1112 0.081 Uiso 1 1 calc R . .
C113 C 0.7332(3) 0.3724(10) 0.4416(3) 0.097(2) Uani 1 1 d . . .
H113 H 0.7821 0.3663 0.4716 0.117 Uiso 1 1 calc R . .
C21 C 0.3084(4) 0.7878(8) 0.3996(4) 0.102(2) Uani 1 1 d . . .
H21 H 0.3058 0.8567 0.4266 0.122 Uiso 1 1 calc R . .
B1 B 0.1069(3) 0.3155(7) -0.0411(3) 0.0603(14) Uani 1 1 d D . .
F1 F 0.08428(17) 0.3136(3) -0.11240(14) 0.0742(8) Uani 1 1 d D A .
F3 F 0.0690(7) 0.2381(15) -0.0241(5) 0.115(5) Uani 0.66(2) 1 d P A 1
F4 F 0.1759(4) 0.2923(15) -0.0092(5) 0.107(4) Uani 0.66(2) 1 d P A 1
F2 F 0.0985(8) 0.4469(7) -0.0245(4) 0.109(4) Uani 0.66(2) 1 d P A 1
F3A F 0.105(2) 0.1802(17) -0.0207(10) 0.153(12) Uani 0.34(2) 1 d PD A 2
F2A F 0.0578(13) 0.370(5) -0.0283(7) 0.153(17) Uani 0.34(2) 1 d PD A 2
F4A F 0.1723(12) 0.353(3) 0.0057(11) 0.152(13) Uani 0.34(2) 1 d PD A 2
B2 B 0.0594(3) 0.6179(8) 0.3794(4) 0.080(2) Uani 1 1 d D . .
F5 F 0.0517(3) 0.5076(4) 0.3419(2) 0.1142(14) Uani 1 1 d D B .
F8 F 0.1168(8) 0.689(2) 0.4137(10) 0.097(5) Uani 0.474(16) 1 d P B 3
F7 F 0.0833(8) 0.5456(10) 0.4504(5) 0.103(4) Uani 0.474(16) 1 d P B 3
F6 F 0.0085(5) 0.6890(11) 0.3727(8) 0.099(5) Uani 0.474(16) 1 d P B 3
F7A F 0.0141(7) 0.6962(10) 0.3162(8) 0.172(8) Uani 0.526(16) 1 d PD B 4
F6A F 0.0230(11) 0.600(2) 0.4121(10) 0.196(12) Uani 0.526(16) 1 d PD B 4
F8A F 0.1211(9) 0.672(2) 0.3908(12) 0.133(8) Uani 0.526(16) 1 d PD B 4

loop_
_atom_site_aniso_label
_atom_site_aniso_U_11
_atom_site_aniso_U_22
_atom_site_aniso_U_33
_atom_site_aniso_U_23
_atom_site_aniso_U_13
_atom_site_aniso_U_12
Ag2 0.0542(2) 0.0931(3) 0.0547(2) -0.00865(19) 0.03275(18) 0.00116(19)
Ag1 0.0760(3) 0.1130(4) 0.0982(4) -0.0386(3) 0.0574(3) -0.0463(3)
S13 0.0436(5) 0.0549(6) 0.0483(5) 0.0062(5) 0.0277(5) 0.0073(5)
S16 0.0335(5) 0.0433(6) 0.0859(8) 0.0018(5) 0.0293(5) 0.0012(4)
C26 0.0351(18) 0.042(2) 0.044(2) -0.0062(16) 0.0216(16) -0.0009(16)
N14 0.0337(15) 0.0464(18) 0.0394(16) 0.0008(14) 0.0196(13) 0.0046(14)
C46 0.056(3) 0.044(2) 0.087(3) -0.008(2) 0.042(3) -0.010(2)
N15 0.0347(17) 0.068(2) 0.0406(18) 0.0005(16) 0.0152(14) 0.0011(16)
C32 0.053(3) 0.054(3) 0.070(3) 0.020(2) 0.034(2) 0.000(2)
C14 0.058(3) 0.052(3) 0.057(3) -0.005(2) 0.033(2) 0.004(2)
C34 0.050(2) 0.048(2) 0.053(2) 0.0129(19) 0.031(2) 0.0091(19)
N12 0.0415(18) 0.0439(19) 0.0515(19) 0.0048(15) 0.0243(16) -0.0018(15)
C35 0.056(3) 0.080(4) 0.042(2) -0.002(2) 0.015(2) -0.002(2)
N22 0.061(2) 0.061(2) 0.050(2) -0.0058(18) 0.0289(18) -0.0181(19)
N11 0.0443(19) 0.051(2) 0.058(2) -0.0075(17) 0.0228(17) 0.0038(16)
C63 0.047(2) 0.056(3) 0.050(2) 0.005(2) 0.023(2) 0.007(2)
C76 0.0319(18) 0.039(2) 0.053(2) -0.0035(17) 0.0208(17) 0.0006(15)
N24 0.0464(19) 0.054(2) 0.0448(18) -0.0022(16) 0.0280(16) 0.0012(16)
C96 0.052(3) 0.074(3) 0.062(3) 0.004(3) 0.023(2) 0.008(2)
C73 0.039(2) 0.046(2) 0.041(2) -0.0009(17) 0.0204(17) -0.0001(17)
C16 0.0326(18) 0.056(2) 0.0394(19) -0.0031(17) 0.0192(16) 0.0005(17)
C24 0.061(3) 0.040(2) 0.070(3) 0.002(2) 0.038(2) 0.003(2)
C36 0.037(2) 0.044(2) 0.061(3) -0.007(2) 0.0217(19) -0.0041(17)
C53 0.061(3) 0.073(3) 0.053(3) 0.023(2) 0.027(2) 0.009(2)
C56 0.060(3) 0.040(2) 0.071(3) 0.006(2) 0.031(2) 0.003(2)
N21 0.0388(19) 0.079(3) 0.062(2) -0.003(2) 0.0256(18) 0.0067(19)
C11 0.064(3) 0.107(5) 0.078(4) 0.001(4) 0.040(3) 0.032(3)
C116 0.044(3) 0.054(3) 0.117(5) -0.003(3) 0.047(3) 0.001(2)
C31 0.082(4) 0.065(3) 0.080(4) -0.020(3) 0.035(3) 0.005(3)
C33 0.059(3) 0.082(4) 0.060(3) 0.009(3) 0.041(2) 0.014(3)
C136 0.041(2) 0.068(3) 0.070(3) -0.016(3) 0.017(2) 0.006(2)
C106 0.086(4) 0.078(4) 0.091(4) 0.001(3) 0.061(4) 0.010(3)
C86 0.0331(19) 0.041(2) 0.066(3) 0.000(2) 0.0244(19) 0.0007(16)
C66 0.040(2) 0.049(3) 0.069(3) 0.002(2) 0.019(2) 0.0051(19)
C13 0.0363(19) 0.048(2) 0.051(2) -0.0024(18) 0.0223(18) -0.0004(17)
C23 0.0373(19) 0.055(2) 0.041(2) -0.0012(18) 0.0196(17) 0.0019(18)
C126 0.037(2) 0.069(3) 0.096(4) -0.010(3) 0.013(3) 0.010(2)
C43 0.073(3) 0.093(4) 0.061(3) 0.026(3) 0.045(3) 0.013(3)
C22 0.060(3) 0.093(4) 0.056(3) 0.023(3) 0.028(3) 0.005(3)
N25 0.0334(17) 0.077(3) 0.054(2) 0.0027(19) 0.0196(16) 0.0025(17)
C133 0.047(2) 0.070(3) 0.062(3) 0.001(2) 0.021(2) 0.007(2)
C93 0.073(4) 0.081(4) 0.081(4) -0.021(3) 0.042(3) -0.021(3)
C83 0.041(2) 0.059(3) 0.048(2) 0.000(2) 0.0248(19) -0.0033(19)
C123 0.053(3) 0.129(6) 0.081(4) 0.014(4) 0.027(3) 0.026(4)
C103 0.078(4) 0.141(7) 0.081(4) -0.029(4) 0.031(4) -0.052(5)
C25 0.047(3) 0.097(4) 0.057(3) 0.000(3) 0.002(2) -0.004(3)
C15 0.034(2) 0.085(4) 0.069(3) 0.008(3) 0.015(2) -0.001(2)
C12 0.064(3) 0.086(4) 0.052(3) -0.004(3) 0.028(2) -0.012(3)
C113 0.045(3) 0.161(8) 0.068(4) 0.005(4) 0.013(3) -0.014(4)
C21 0.111(6) 0.100(5) 0.107(5) -0.028(4) 0.063(5) 0.026(4)
B1 0.050(3) 0.086(4) 0.047(3) -0.012(3) 0.026(2) -0.004(3)
F1 0.081(2) 0.099(2) 0.0507(15) -0.0089(15) 0.0377(15) -0.0163(18)
F3 0.138(9) 0.155(10) 0.092(5) -0.035(7) 0.088(6) -0.080(8)
F4 0.046(4) 0.181(11) 0.070(5) -0.008(5) 0.009(3) 0.020(5)
F2 0.152(9) 0.090(5) 0.111(5) -0.024(4) 0.084(6) 0.010(5)
F3A 0.25(3) 0.103(13) 0.067(8) 0.005(8) 0.047(14) -0.029(16)
F2A 0.107(15) 0.30(4) 0.070(8) 0.027(15) 0.057(9) 0.10(2)
F4A 0.132(18) 0.21(3) 0.077(10) -0.044(12) 0.021(10) -0.114(19)
B2 0.058(4) 0.106(6) 0.084(5) -0.043(4) 0.041(4) -0.012(4)
F5 0.155(4) 0.093(3) 0.125(3) -0.027(2) 0.091(3) -0.005(3)
F8 0.056(7) 0.120(9) 0.092(7) -0.003(7) 0.018(5) -0.010(6)
F7 0.128(10) 0.100(7) 0.082(6) -0.008(5) 0.050(6) -0.009(6)
F6 0.065(5) 0.113(8) 0.116(10) 0.009(6) 0.041(6) 0.045(5)
F7A 0.139(9) 0.116(8) 0.145(12) 0.025(7) -0.026(8) 0.027(7)
F6A 0.203(19) 0.29(2) 0.186(17) -0.157(17) 0.163(17) -0.142(19)
F8A 0.072(6) 0.135(12) 0.20(2) -0.002(12) 0.073(10) -0.037(6)

loop_
_atom_type_symbol
_atom_type_description
_atom_type_scat_dispersion_real
_atom_type_scat_dispersion_imag
_atom_type_scat_source
C C 0.0033 0.0016 'International Tables Vol C Tables 4.2.6.8 and 6.1.1.4'
H H 0.0000 0.0000 'International Tables Vol C Tables 4.2.6.8 and 6.1.1.4'
B B 0.0013 0.0007 'International Tables Vol C Tables 4.2.6.8 and 6.1.1.4'
N N 0.0061 0.0033 'International Tables Vol C Tables 4.2.6.8 and 6.1.1.4'
F F 0.0171 0.0103 'International Tables Vol C Tables 4.2.6.8 and 6.1.1.4'
S S 0.1246 0.1234 'International Tables Vol C Tables 4.2.6.8 and 6.1.1.4'
Ag Ag -0.8971 1.1015 'International Tables Vol C Tables 4.2.6.8 and 6.1.1.4'

loop_
_geom_angle_atom_site_label_1
_geom_angle_atom_site_label_2
_geom_angle_atom_site_label_3
_geom_angle
_geom_angle_site_symmetry_1
_geom_angle_site_symmetry_3
N25 Ag2 N24 82.96(12) 4_665 4_665
N25 Ag2 S13 129.92(11) 4_665 .
N24 Ag2 S13 117.36(9) 4_665 .
N21 Ag1 N22 87.70(13) . .
N21 Ag1 S16 171.13(10) . .
N22 Ag1 S16 86.73(10) . .
C83 S13 C73 100.14(19) . .
C83 S13 Ag2 108.84(15) . .
C73 S13 Ag2 110.63(14) . .
C86 S16 C76 103.51(19) . .
C86 S16 Ag1 110.52(15) . .
C76 S16 Ag1 126.60(14) . .
C36 C26 C76 118.0(4) . .
C36 C26 C16 121.3(3) . .
C76 C26 C16 120.4(3) . .
C34 N14 N24 111.5(3) . .
C34 N14 C16 127.7(3) . .
N24 N14 C16 120.7(3) . .
C56 C46 C36 120.4(4) . .
C56 C46 H46 119.8 . .
C36 C46 H46 119.8 . .
C35 N15 N25 112.0(4) . .
C35 N15 C16 126.9(4) . .
N25 N15 C16 121.1(3) . .
N12 C32 C22 107.2(4) . .
N12 C32 H32 126.4 . .
C22 C32 H32 126.4 . .
N24 C14 C24 111.9(4) . .
N24 C14 H14 124.0 . .
C24 C14 H14 124.0 . .
N14 C34 C24 107.3(4) . .
N14 C34 H34 126.3 . .
C24 C34 H34 126.3 . .
C32 N12 N22 111.3(4) . .
C32 N12 C13 127.7(4) . .
N22 N12 C13 121.0(3) . .
N15 C35 C25 106.5(5) . .
N15 C35 H35 126.7 . .
C25 C35 H35 126.7 . .
C12 N22 N12 104.2(4) . .
C12 N22 Ag1 123.9(3) . .
N12 N22 Ag1 113.9(3) . .
C31 N11 N21 111.5(4) . .
C31 N11 C13 125.0(4) . .
N21 N11 C13 122.5(4) . .
C73 C63 C53 120.1(4) . .
C73 C63 H63 119.9 . .
C53 C63 H63 119.9 . .
C66 C76 C26 120.4(4) . .
C66 C76 S16 121.1(3) . .
C26 C76 S16 118.5(3) . .
C14 N24 N14 104.4(3) . .
C14 N24 Ag2 133.0(3) . 4_565
N14 N24 Ag2 115.4(2) . 4_565
C106 C96 C86 119.1(5) . .
C106 C96 H96 120.5 . .
C86 C96 H96 120.5 . .
C63 C73 C23 121.0(4) . .
C63 C73 S13 118.7(3) . .
C23 C73 S13 120.3(3) . .
N15 C16 N14 110.2(3) . .
N15 C16 C26 112.7(3) . .
N14 C16 C26 113.2(3) . .
N15 C16 H16 106.8 . .
N14 C16 H16 106.8 . .
C26 C16 H16 106.8 . .
C34 C24 C14 104.8(4) . .
C34 C24 H24 127.6 . .
C14 C24 H24 127.6 . .
C46 C36 C26 121.1(4) . .
C46 C36 H36 119.4 . .
C26 C36 H36 119.4 . .
C43 C53 C63 119.4(5) . .
C43 C53 H53 120.3 . .
C63 C53 H53 120.3 . .
C46 C56 C66 119.6(4) . .
C46 C56 H56 120.2 . .
C66 C56 H56 120.2 . .
C11 N21 N11 105.0(5) . .
C11 N21 Ag1 133.3(4) . .
N11 N21 Ag1 121.5(3) . .
N21 C11 C21 111.0(5) . .
N21 C11 H11 124.5 . .
C21 C11 H11 124.5 . .
C106 C116 C126 120.1(5) . .
C106 C116 H116 120.0 . .
C126 C116 H116 120.0 . .
N11 C31 C21 106.6(6) . .
N11 C31 H31 126.7 . .
C21 C31 H31 126.7 . .
C43 C33 C23 121.7(4) . .
C43 C33 H33 119.2 . .
C23 C33 H33 119.2 . .
C86 C136 C126 119.1(5) . .
C86 C136 H136 120.5 . .
C126 C136 H136 120.5 . .
C116 C106 C96 120.7(5) . .
C116 C106 H106 119.6 . .
C96 C106 H106 119.6 . .
C136 C86 C96 120.4(4) . .
C136 C86 S16 122.2(4) . .
C96 C86 S16 117.3(3) . .
C76 C66 C56 120.4(4) . .
C76 C66 H66 119.8 . .
C56 C66 H66 119.8 . .
N12 C13 N11 110.4(3) . .
N12 C13 C23 113.4(3) . .
N11 C13 C23 112.0(3) . .
N12 C13 H13 106.8 . .
N11 C13 H13 106.8 . .
C23 C13 H13 106.8 . .
C73 C23 C33 117.2(4) . .
C73 C23 C13 121.5(4) . .
C33 C23 C13 121.0(4) . .
C116 C126 C136 120.6(5) . .
C116 C126 H126 119.7 . .
C136 C126 H126 119.7 . .
C33 C43 C53 120.5(4) . .
C33 C43 H43 119.7 . .
C53 C43 H43 119.7 . .
C32 C22 C12 105.5(4) . .
C32 C22 H22 127.3 . .
C12 C22 H22 127.3 . .
C15 N25 N15 103.9(4) . .
C15 N25 Ag2 135.7(3) . 4_565
N15 N25 Ag2 120.4(3) . 4_565
C83 C133 C123 118.4(5) . .
C83 C133 H133 120.8 . .
C123 C133 H133 120.8 . .
C83 C93 C103 119.1(6) . .
C83 C93 H93 120.4 . .
C103 C93 H93 120.4 . .
C133 C83 C93 121.1(5) . .
C133 C83 S13 121.4(4) . .
C93 C83 S13 117.4(4) . .
C113 C123 C133 120.7(6) . .
C113 C123 H123 119.6 . .
C133 C123 H123 119.6 . .
C113 C103 C93 120.1(7) . .
C113 C103 H103 119.9 . .
C93 C103 H103 119.9 . .
C35 C25 C15 105.6(4) . .
C35 C25 H25 127.2 . .
C15 C25 H25 127.2 . .
N25 C15 C25 111.9(5) . .
N25 C15 H15 124.0 . .
C25 C15 H15 124.0 . .
N22 C12 C22 111.8(5) . .
N22 C12 H12 124.1 . .
C22 C12 H12 124.1 . .
C103 C113 C123 120.5(6) . .
C103 C113 H113 119.7 . .
C123 C113 H113 119.7 . .
C31 C21 C11 105.8(5) . .
C31 C21 H21 127.1 . .
C11 C21 H21 127.1 . .
F3 B1 F4 116.0(10) . .
F3 B1 F4A 122.2(13) . .
F4 B1 F4A 31.5(14) . .
F3 B1 F2A 62.3(16) . .
F4 B1 F2A 140.0(10) . .
F4A B1 F2A 111.7(14) . .
F3 B1 F1 112.0(6) . .
F4 B1 F1 106.6(6) . .
F4A B1 F1 121.9(12) . .
F2A B1 F1 110.5(7) . .
F3 B1 F2 109.1(7) . .
F4 B1 F2 106.5(7) . .
F4A B1 F2 75.6(14) . .
F2A B1 F2 48.9(17) . .
F1 B1 F2 106.1(6) . .
F3 B1 F3A 40.0(13) . .
F4 B1 F3A 81.6(15) . .
F4A B1 F3A 102.3(14) . .
F2A B1 F3A 101.7(14) . .
F1 B1 F3A 106.2(9) . .
F2 B1 F3A 142.7(12) . .
F6 B2 F6A 55.0(10) . .
F6 B2 F8 105.9(13) . .
F6A B2 F8 114.8(12) . .
F6 B2 F8A 120.5(14) . .
F6A B2 F8A 139.3(13) . .
F8 B2 F8A 24.9(14) . .
F6 B2 F5 124.2(8) . .
F6A B2 F5 106.2(8) . .
F8 B2 F5 127.8(11) . .
F8A B2 F5 106.2(11) . .
F6 B2 F7A 55.5(8) . .
F6A B2 F7A 106.3(12) . .
F8 B2 F7A 104.3(13) . .
F8A B2 F7A 95.7(13) . .
F5 B2 F7A 93.4(7) . .
F6 B2 F7 104.0(8) . .
F6A B2 F7 52.4(11) . .
F8 B2 F7 86.0(12) . .
F8A B2 F7 100.8(13) . .
F5 B2 F7 94.9(7) . .
F7A B2 F7 158.7(9) . .

loop_
_geom_bond_atom_site_label_1
_geom_bond_atom_site_label_2
_geom_bond_distance
_geom_bond_site_symmetry_2
Ag2 N25 2.316(4) 4_665
Ag2 N24 2.398(3) 4_665
Ag2 S13 2.5293(12) .
Ag1 N21 2.241(4) .
Ag1 N22 2.384(4) .
Ag1 S16 2.4916(13) .
S13 C83 1.790(4) .
S13 C73 1.798(4) .
S16 C86 1.769(4) .
S16 C76 1.789(4) .
C26 C36 1.386(6) .
C26 C76 1.401(5) .
C26 C16 1.526(6) .
N14 C34 1.348(5) .
N14 N24 1.364(4) .
N14 C16 1.457(5) .
C46 C56 1.370(7) .
C46 C36 1.379(7) .
C46 H46 0.9300 .
N15 C35 1.343(6) .
N15 N25 1.365(5) .
N15 C16 1.451(5) .
C32 N12 1.354(5) .
C32 C22 1.355(7) .
C32 H32 0.9300 .
C14 N24 1.321(6) .
C14 C24 1.399(6) .
C14 H14 0.9300 .
C34 C24 1.362(6) .
C34 H34 0.9300 .
N12 N22 1.355(5) .
N12 C13 1.451(5) .
C35 C25 1.366(7) .
C35 H35 0.9300 .
N22 C12 1.336(6) .
N11 C31 1.341(6) .
N11 N21 1.359(5) .
N11 C13 1.462(5) .
C63 C73 1.384(6) .
C63 C53 1.386(6) .
C63 H63 0.9300 .
C76 C66 1.380(6) .
N24 Ag2 2.398(3) 4_565
C96 C106 1.382(7) .
C96 C86 1.383(7) .
C96 H96 0.9300 .
C73 C23 1.393(5) .
C16 H16 0.9800 .
C24 H24 0.9300 .
C36 H36 0.9300 .
C53 C43 1.373(7) .
C53 H53 0.9300 .
C56 C66 1.384(7) .
C56 H56 0.9300 .
N21 C11 1.324(7) .
C11 C21 1.382(10) .
C11 H11 0.9300 .
C116 C106 1.356(8) .
C116 C126 1.369(8) .
C116 H116 0.9300 .
C31 C21 1.368(9) .
C31 H31 0.9300 .
C33 C43 1.365(7) .
C33 C23 1.400(6) .
C33 H33 0.9300 .
C136 C86 1.378(6) .
C136 C126 1.381(7) .
C136 H136 0.9300 .
C106 H106 0.9300 .
C66 H66 0.9300 .
C13 C23 1.529(6) .
C13 H13 0.9800 .
C126 H126 0.9300 .
C43 H43 0.9300 .
C22 C12 1.376(8) .
C22 H22 0.9300 .
N25 C15 1.328(6) .
N25 Ag2 2.316(4) 4_565
C133 C83 1.368(7) .
C133 C123 1.397(7) .
C133 H133 0.9300 .
C93 C83 1.375(7) .
C93 C103 1.391(9) .
C93 H93 0.9300 .
C123 C113 1.357(10) .
C123 H123 0.9300 .
C103 C113 1.356(11) .
C103 H103 0.9300 .
C25 C15 1.379(8) .
C25 H25 0.9300 .
C15 H15 0.9300 .
C12 H12 0.9300 .
C113 H113 0.9300 .
C21 H21 0.9300 .
B1 F3 1.303(10) .
B1 F4 1.313(9) .
B1 F4A 1.326(13) .
B1 F2A 1.329(11) .
B1 F1 1.372(6) .
B1 F2 1.418(9) .
B1 F3A 1.449(14) .
B2 F6 1.257(10) .
B2 F6A 1.291(10) .
B2 F8 1.30(2) .
B2 F8A 1.336(14) .
B2 F5 1.345(8) .
B2 F7A 1.469(12) .
B2 F7 1.546(12) .
